data_7023431
loop_
_publ_author_name
'Alcazar, Laura'
'Cordero, Beatriz'
'Esteban, Jordi'
'Tangoulis, Vassilis'
'Font-Bardia, Merc\`e'
'Calvet, Teresa'
'Escuer, Albert'

_publ_section_title
;
 Manganese clusters derived from 2-pyridylcyanoxime: new topologies and a
 large spin ground state in pyridyloximate chemistry.
;
_journal_issue 34
_journal_name_full 'Dalton transactions (Cambridge, England : 2003)'
_journal_page_first 12334
_journal_page_last 12345
_journal_paper_doi 10.1039/c3dt51329g
_journal_volume 42
_journal_year 2013
_chemical_formula_moiety 'C94 H62 Mn10 N20 O28, 5(C2 H3 N), 2(H2 O)'
_chemical_formula_sum 'C104 H81 Mn10 N25 O30'
_chemical_formula_weight 2710.34
_chemical_name_systematic
;
 ?
;
_space_group_IT_number 2
_symmetry_cell_setting triclinic
_symmetry_space_group_name_Hall '-P 1'
_symmetry_space_group_name_H-M 'P -1'
_atom_sites_solution_hydrogens geom
_atom_sites_solution_primary direct
_atom_sites_solution_secondary difmap
_audit_creation_method SHELXL-97
_cell_angle_alpha 106.3150(10)
_cell_angle_beta 115.9110(10)
_cell_angle_gamma 104.1330(10)
_cell_formula_units_Z 1
_cell_length_a 14.6596(3)
_cell_length_b 15.8014(3)
_cell_length_c 16.1286(5)
_cell_measurement_reflns_used 9492
_cell_measurement_temperature 100(2)
_cell_measurement_theta_max 26.7875
_cell_measurement_theta_min 2.179
_cell_volume 2919.33(13)
_computing_cell_refinement 'Bruker SAINT'
_computing_data_collection 'Bruker APEX2'
_computing_data_reduction 'Bruker SAINT'
_computing_molecular_graphics 'ORTEP (Brueggermann and Smith, 1990)'
_computing_publication_material 'PLATON (Spek, 1990)'
_computing_structure_refinement 'SHELXL-97 (Sheldrick, 1997)'
_computing_structure_solution 'SHELXS-97 (Sheldrick, 1997)'
_diffrn_ambient_temperature 1003(2)
_diffrn_measured_fraction_theta_full 0.994
_diffrn_measured_fraction_theta_max 0.994
_diffrn_measurement_device_type 'Bruker X8 KappaAPEXII'
_diffrn_measurement_method 'omega and phi scans'
_diffrn_radiation_monochromator graphite
_diffrn_radiation_source 'fine-focus sealed tube'
_diffrn_radiation_type MoK\a
_diffrn_radiation_wavelength 0.71073
_diffrn_reflns_av_R_equivalents 0.0000
_diffrn_reflns_av_sigmaI/netI 0.0136
_diffrn_reflns_limit_h_max 15
_diffrn_reflns_limit_h_min -18
_diffrn_reflns_limit_k_max 18
_diffrn_reflns_limit_k_min -19
_diffrn_reflns_limit_l_max 19
_diffrn_reflns_limit_l_min 0
_diffrn_reflns_number 11432
_diffrn_reflns_theta_full 26.02
_diffrn_reflns_theta_max 26.02
_diffrn_reflns_theta_min 1.48
_exptl_absorpt_coefficient_mu 1.127
_exptl_absorpt_correction_T_max 0.8956
_exptl_absorpt_correction_T_min 0.8059
_exptl_absorpt_correction_type multi-scan
_exptl_absorpt_process_details sadabs
_exptl_crystal_colour black
_exptl_crystal_density_diffrn 1.542
_exptl_crystal_density_method 'not measured'
_exptl_crystal_description prism
_exptl_crystal_F_000 1370
_exptl_crystal_size_max 0.55
_exptl_crystal_size_mid 0.53
_exptl_crystal_size_min 0.15
_refine_diff_density_max 1.364
_refine_diff_density_min -0.973
_refine_diff_density_rms 0.090
_refine_ls_extinction_method none
_refine_ls_goodness_of_fit_ref 1.102
_refine_ls_hydrogen_treatment constr
_refine_ls_matrix_type full
_refine_ls_number_parameters 739
_refine_ls_number_reflns 11432
_refine_ls_number_restraints 19
_refine_ls_restrained_S_all 1.122
_refine_ls_R_factor_all 0.0399
_refine_ls_R_factor_gt 0.0350
_refine_ls_shift/su_max 0.001
_refine_ls_shift/su_mean 0.000
_refine_ls_structure_factor_coef Fsqd
_refine_ls_weighting_details 'calc w=1/[\s^2^(Fo^2^)+(0.0662P)^2^+4.4131P] where P=(Fo^2^+2Fc^2^)/3'
_refine_ls_weighting_scheme calc
_refine_ls_wR_factor_gt 0.1146
_refine_ls_wR_factor_ref 0.1201
_reflns_number_gt 10306
_reflns_number_total 11432
_reflns_threshold_expression >2sigma(I)
_cod_data_source_file c3dt51329g.txt
_cod_data_source_block af05fua1na
_cod_original_cell_volume 2919.32(12)
_cod_original_sg_symbol_H-M P-1
_cod_database_code 7023431

loop_
_symmetry_equiv_pos_as_xyz
'x, y, z'
'-x, -y, -z'

loop_
_atom_site_label
_atom_site_type_symbol
_atom_site_fract_x
_atom_site_fract_y
_atom_site_fract_z
_atom_site_U_iso_or_equiv
_atom_site_adp_type
_atom_site_occupancy
_atom_site_symmetry_multiplicity
_atom_site_calc_flag
_atom_site_refinement_flags
Mn1 Mn 0.98045(3) 0.67197(3) -0.09321(3) 0.01513(10) Uani 1 1 d .
Mn2 Mn 0.87062(3) 0.46780(3) -0.04900(3) 0.01475(10) Uani 1 1 d U
Mn3 Mn 0.91595(3) 0.69573(3) 0.08892(3) 0.01547(10) Uani 1 1 d U
Mn4 Mn 0.83579(3) 0.23465(3) -0.16245(3) 0.01611(10) Uani 1 1 d U
Mn5 Mn 1.04418(3) 0.56300(3) 0.17658(3) 0.01507(10) Uani 1 1 d .
O1 O 0.92382(15) 0.57635(13) 0.07970(13) 0.0161(4) Uani 1 1 d .
O2 O 0.97792(15) 0.53909(13) -0.07080(13) 0.0155(4) Uani 1 1 d .
O3 O 0.85534(15) 0.36175(13) -0.15541(13) 0.0164(4) Uani 1 1 d .
O4 O 1.02059(15) 0.73313(13) 0.05459(13) 0.0155(4) Uani 1 1 d .
O5 O 1.05743(15) 0.52143(13) -0.19682(14) 0.0188(4) Uani 1 1 d .
O6 O 0.83553(15) 0.45192(13) -0.27871(14) 0.0186(4) Uani 1 1 d .
O7 O 1.06917(16) 0.66398(14) 0.29876(14) 0.0207(4) Uani 1 1 d .
O8 O 1.09301(16) 0.78784(14) 0.25836(14) 0.0218(4) Uani 1 1 d U
O9 O 0.75860(16) 0.39259(14) -0.03314(15) 0.0219(4) Uani 1 1 d .
O10 O 0.76396(17) 0.24720(14) -0.07123(15) 0.0237(4) Uani 1 1 d .
O11 O 0.73834(17) 0.49289(15) -0.14668(15) 0.0244(4) Uani 1 1 d U
O12 O 0.6338(2) -0.0464(2) -0.2918(3) 0.0603(8) Uani 1 1 d .
O13 O 0.76028(17) 0.63661(15) -0.04667(15) 0.0259(4) Uani 1 1 d U
O14 O 0.8570(2) 0.91930(17) 0.20559(19) 0.0361(5) Uani 1 1 d .
N1 N 1.09363(19) 0.79540(16) -0.09903(17) 0.0196(5) Uani 1 1 d .
N2 N 1.07095(19) 0.61323(16) -0.16410(17) 0.0180(4) Uani 1 1 d .
N3 N 1.2129(2) 0.6061(2) -0.2860(2) 0.0340(6) Uani 1 1 d .
N4 N 0.83590(19) 0.71177(17) -0.17705(17) 0.0191(5) Uani 1 1 d .
N5 N 0.83942(18) 0.54034(16) -0.24936(17) 0.0174(4) Uani 1 1 d .
N6 N 0.5926(2) 0.4036(2) -0.4819(2) 0.0353(6) Uani 1 1 d .
N7 N 0.6768(2) 0.18356(18) -0.28754(19) 0.0259(5) Uani 1 1 d U
N8 N 0.78339(17) 0.09639(15) -0.19646(16) 0.0133(4) Uani 1 1 d U
N9 N 0.8347(2) 0.68250(17) 0.16438(18) 0.0218(5) Uani 1 1 d U
N10 N 0.90751(16) 0.82118(14) 0.12355(15) 0.0113(4) Uani 1 1 d U
C1 C 1.1075(2) 0.8894(2) -0.0615(2) 0.0256(6) Uani 1 1 d .
H1 H 1.0743 0.9070 -0.0259 0.031 Uiso 1 1 calc R
C2 C 1.1697(3) 0.9594(2) -0.0747(3) 0.0321(7) Uani 1 1 d .
H2 H 1.1778 1.0232 -0.0486 0.039 Uiso 1 1 calc R
C3 C 1.2196(3) 0.9336(2) -0.1271(3) 0.0349(7) Uani 1 1 d .
H3 H 1.2609 0.9797 -0.1375 0.042 Uiso 1 1 calc R
C4 C 1.2077(3) 0.8388(2) -0.1641(2) 0.0283(6) Uani 1 1 d .
H4 H 1.2417 0.8208 -0.1988 0.034 Uiso 1 1 calc R
C5 C 1.1447(2) 0.7708(2) -0.1492(2) 0.0216(6) Uani 1 1 d .
C6 C 1.1296(2) 0.6701(2) -0.1834(2) 0.0187(5) Uani 1 1 d .
C7 C 1.1776(2) 0.6351(2) -0.2391(2) 0.0218(6) Uani 1 1 d .
C8 C 0.8331(2) 0.7984(2) -0.1373(2) 0.0246(6) Uani 1 1 d .
H8 H 0.8881 0.8429 -0.0693 0.029 Uiso 1 1 calc R
C9 C 0.7500(2) 0.8222(2) -0.1958(2) 0.0272(6) Uani 1 1 d .
H9 H 0.7495 0.8819 -0.1672 0.033 Uiso 1 1 calc R
C10 C 0.6685(2) 0.7566(2) -0.2966(2) 0.0269(6) Uani 1 1 d .
H10 H 0.6131 0.7720 -0.3368 0.032 Uiso 1 1 calc R
C11 C 0.6694(2) 0.6677(2) -0.3378(2) 0.0236(6) Uani 1 1 d .
H11 H 0.6142 0.6226 -0.4056 0.028 Uiso 1 1 calc R
C12 C 0.7534(2) 0.6463(2) -0.2772(2) 0.0190(5) Uani 1 1 d .
C13 C 0.7561(2) 0.55234(19) -0.3111(2) 0.0182(5) Uani 1 1 d .
C14 C 0.6642(2) 0.4707(2) -0.4071(2) 0.0223(6) Uani 1 1 d .
C15 C 1.0849(2) 0.7517(2) 0.3157(2) 0.0216(6) Uani 1 1 d .
C16 C 1.0890(3) 0.8118(2) 0.4070(3) 0.0381(8) Uani 1 1 d .
C17 C 1.0580(4) 0.7708(3) 0.4611(3) 0.0558(11) Uani 1 1 d .
H17 H 1.0345 0.7042 0.4407 0.067 Uiso 1 1 calc R
C18 C 1.0622(8) 0.8294(4) 0.5457(6) 0.108(3) Uani 1 1 d .
H18 H 1.0414 0.8020 0.5823 0.129 Uiso 1 1 calc R
C19 C 1.0963(9) 0.9267(5) 0.5756(6) 0.130(3) Uani 1 1 d .
H19 H 1.0996 0.9656 0.6330 0.156 Uiso 1 1 calc R
C20 C 1.1261(7) 0.9679(4) 0.5216(5) 0.101(2) Uani 1 1 d .
H20 H 1.1490 1.0345 0.5422 0.122 Uiso 1 1 calc R
C21 C 1.1220(5) 0.9108(3) 0.4372(4) 0.0590(12) Uani 1 1 d .
H21 H 1.1414 0.9387 0.4003 0.071 Uiso 1 1 calc R
C22 C 0.7224(2) 0.3033(2) -0.0502(2) 0.0201(5) Uani 1 1 d .
C23 C 0.6240(2) 0.2672(2) -0.0422(2) 0.0278(6) Uani 1 1 d U
C24 C 0.5734(3) 0.3270(2) -0.0217(3) 0.0315(7) Uani 1 1 d .
H24 H 0.6000 0.3901 -0.0145 0.038 Uiso 1 1 calc R
C25 C 0.4842(3) 0.2935(3) -0.0119(3) 0.0482(9) Uani 1 1 d .
H25 H 0.4491 0.3331 -0.0007 0.058 Uiso 1 1 calc R
C26 C 0.4473(4) 0.2011(4) -0.0188(5) 0.0693(14) Uani 1 1 d .
H26 H 0.3890 0.1792 -0.0097 0.083 Uiso 1 1 calc R
C27 C 0.4971(5) 0.1416(4) -0.0393(5) 0.0800(17) Uani 1 1 d .
H27 H 0.4715 0.0791 -0.0448 0.096 Uiso 1 1 calc R
C28 C 0.5849(3) 0.1737(3) -0.0518(4) 0.0525(10) Uani 1 1 d U
H28 H 0.6173 0.1327 -0.0666 0.063 Uiso 1 1 calc R
C29 C 0.6790(3) 0.0399(2) -0.2668(3) 0.0361(7) Uani 1 1 d U
C30 C 0.6135(3) 0.0889(3) -0.3183(3) 0.0426(8) Uani 1 1 d .
C32 C 0.6284(3) 0.2355(2) -0.3317(2) 0.0323(7) Uani 1 1 d .
H32 H 0.6717 0.3004 -0.3102 0.039 Uiso 1 1 calc R
C33 C 0.5159(3) 0.1930(3) -0.4079(3) 0.0479(9) Uani 1 1 d .
H33 H 0.4839 0.2285 -0.4387 0.057 Uiso 1 1 calc R
C34 C 0.4517(4) 0.0978(4) -0.4378(4) 0.0724(15) Uani 1 1 d .
H34 H 0.3754 0.0689 -0.4878 0.087 Uiso 1 1 calc R
C35 C 0.5010(4) 0.0452(4) -0.3933(5) 0.0762(17) Uani 1 1 d .
H35 H 0.4582 -0.0196 -0.4139 0.091 Uiso 1 1 calc R
C36 C 0.7045(2) 0.5568(2) -0.1270(2) 0.0191(5) Uani 1 1 d .
C37 C 0.5888(2) 0.5391(2) -0.2062(2) 0.0213(5) Uani 1 1 d .
C38 C 0.5536(3) 0.6129(2) -0.1936(2) 0.0294(6) Uani 1 1 d .
H38 H 0.6012 0.6729 -0.1360 0.035 Uiso 1 1 calc R
C39 C 0.4475(3) 0.5973(3) -0.2666(3) 0.0412(8) Uani 1 1 d .
H39 H 0.4237 0.6467 -0.2577 0.049 Uiso 1 1 calc R
C40 C 0.3775(3) 0.5093(3) -0.3521(3) 0.0434(9) Uani 1 1 d .
H40 H 0.3064 0.4992 -0.4011 0.052 Uiso 1 1 calc R
C41 C 0.4123(3) 0.4350(3) -0.3659(3) 0.0400(8) Uani 1 1 d .
H41 H 0.3646 0.3754 -0.4241 0.048 Uiso 1 1 calc R
C42 C 0.5181(3) 0.4499(2) -0.2927(2) 0.0295(6) Uani 1 1 d .
H42 H 0.5416 0.4003 -0.3015 0.035 Uiso 1 1 calc R
C43 C 0.8643(2) 0.8428(2) 0.1772(2) 0.0237(6) Uani 1 1 d U
C44 C 0.8206(3) 0.7640(2) 0.2019(2) 0.0284(6) Uani 1 1 d .
C46 C 0.7950(3) 0.6039(2) 0.1790(2) 0.0288(6) Uani 1 1 d .
H46 H 0.8034 0.5479 0.1527 0.035 Uiso 1 1 calc R
C47 C 0.7427(3) 0.6068(3) 0.2323(3) 0.0391(8) Uani 1 1 d .
H47 H 0.7164 0.5531 0.2422 0.047 Uiso 1 1 calc R
C48 C 0.7295(4) 0.6892(3) 0.2709(3) 0.0474(9) Uani 1 1 d .
H48 H 0.6944 0.6917 0.3071 0.057 Uiso 1 1 calc R
C49 C 0.7690(3) 0.7687(3) 0.2553(3) 0.0408(8) Uani 1 1 d .
H49 H 0.7606 0.8248 0.2809 0.049 Uiso 1 1 calc R
N1W N 0.6006(7) 0.1128(5) 0.2250(5) 0.0610(6) Uani 0.50 1 d PD
C1W C 0.6272(7) 0.2126(6) 0.3921(5) 0.0454(6) Uani 0.50 1 d PD
C2W C 0.6076(6) 0.1581(5) 0.2938(5) 0.0416(5) Uani 0.50 1 d PD
N2W N 0.2476(3) 0.1728(3) 0.4871(3) 0.0610(6) Uani 1 1 d D
C3W C 0.0825(3) 0.1397(3) 0.3130(3) 0.0454(6) Uani 1 1 d D
C4W C 0.1747(3) 0.1575(3) 0.4091(3) 0.0416(5) Uani 1 1 d D
N3W N 0.0772(3) 0.3687(3) 0.4111(3) 0.0610(6) Uani 1 1 d D
C5W C 0.1008(3) 0.5451(3) 0.4569(3) 0.0454(6) Uani 1 1 d D
C6W C 0.0881(3) 0.4472(3) 0.4322(3) 0.0416(5) Uani 1 1 d D
O1W O 1.0489(2) 0.96974(17) 0.11454(18) 0.0352(5) Uani 1 1 d .

loop_
_atom_site_aniso_label
_atom_site_aniso_U_11
_atom_site_aniso_U_22
_atom_site_aniso_U_33
_atom_site_aniso_U_23
_atom_site_aniso_U_13
_atom_site_aniso_U_12
Mn1 0.0174(2) 0.0159(2) 0.01468(19) 0.00784(15) 0.00936(16) 0.00833(16)
Mn2 0.0168(2) 0.01478(19) 0.01473(19) 0.00704(15) 0.00927(16) 0.00785(16)
Mn3 0.0187(2) 0.0156(2) 0.01634(19) 0.00836(16) 0.01092(16) 0.00927(16)
Mn4 0.0178(2) 0.01549(19) 0.01555(19) 0.00733(15) 0.00871(16) 0.00795(16)
Mn5 0.0186(2) 0.0152(2) 0.01401(19) 0.00730(15) 0.00941(16) 0.00887(16)
O1 0.0190(9) 0.0169(9) 0.0162(8) 0.0086(7) 0.0106(7) 0.0099(7)
O2 0.0190(9) 0.0159(9) 0.0141(8) 0.0075(7) 0.0094(7) 0.0092(7)
O3 0.0186(9) 0.0165(9) 0.0166(9) 0.0080(7) 0.0105(7) 0.0084(7)
O4 0.0179(9) 0.0169(9) 0.0153(8) 0.0085(7) 0.0101(7) 0.0089(7)
O5 0.0229(9) 0.0178(9) 0.0191(9) 0.0094(7) 0.0123(8) 0.0107(8)
O6 0.0214(9) 0.0186(9) 0.0172(9) 0.0091(7) 0.0100(8) 0.0103(8)
O7 0.0265(10) 0.0191(9) 0.0188(9) 0.0083(8) 0.0132(8) 0.0112(8)
O8 0.0263(9) 0.0219(10) 0.0186(8) 0.0093(7) 0.0122(6) 0.0120(8)
O9 0.0236(10) 0.0213(10) 0.0249(10) 0.0113(8) 0.0152(8) 0.0106(8)
O10 0.0272(10) 0.0253(10) 0.0261(10) 0.0144(9) 0.0170(9) 0.0137(9)
O11 0.0259(10) 0.0311(11) 0.0211(10) 0.0138(8) 0.0127(8) 0.0171(9)
O12 0.0472(16) 0.0380(15) 0.071(2) 0.0230(14) 0.0165(15) 0.0138(13)
O13 0.0239(9) 0.0258(11) 0.0240(9) 0.0113(8) 0.0094(7) 0.0116(8)
O14 0.0484(14) 0.0303(12) 0.0434(13) 0.0181(10) 0.0315(12) 0.0217(11)
N1 0.0202(11) 0.0203(11) 0.0197(11) 0.0097(9) 0.0109(9) 0.0096(9)
N2 0.0202(11) 0.0198(11) 0.0172(10) 0.0097(9) 0.0106(9) 0.0105(9)
N3 0.0347(15) 0.0402(16) 0.0337(14) 0.0172(13) 0.0212(13) 0.0194(13)
N4 0.0201(11) 0.0208(11) 0.0192(11) 0.0103(9) 0.0113(9) 0.0097(9)
N5 0.0204(11) 0.0177(11) 0.0174(10) 0.0093(9) 0.0113(9) 0.0091(9)
N6 0.0314(14) 0.0349(15) 0.0323(15) 0.0140(13) 0.0124(13) 0.0140(13)
N7 0.0229(10) 0.0241(12) 0.0225(11) 0.0086(10) 0.0075(8) 0.0097(10)
N8 0.0163(9) 0.0129(7) 0.0150(10) 0.0075(8) 0.0096(8) 0.0088(7)
N9 0.0265(12) 0.0225(12) 0.0253(12) 0.0132(10) 0.0179(10) 0.0129(10)
N10 0.0137(9) 0.0106(8) 0.0122(9) 0.0065(8) 0.0076(8) 0.0062(8)
C1 0.0271(15) 0.0255(15) 0.0279(15) 0.0129(12) 0.0164(13) 0.0128(12)
C2 0.0344(17) 0.0256(15) 0.0382(17) 0.0144(14) 0.0203(15) 0.0138(14)
C3 0.0352(17) 0.0328(17) 0.0460(19) 0.0223(15) 0.0260(16) 0.0151(14)
C4 0.0288(15) 0.0292(16) 0.0334(16) 0.0158(13) 0.0202(13) 0.0131(13)
C5 0.0210(13) 0.0238(14) 0.0226(13) 0.0120(11) 0.0119(11) 0.0110(11)
C6 0.0203(13) 0.0216(13) 0.0195(12) 0.0112(11) 0.0124(11) 0.0112(11)
C7 0.0211(13) 0.0262(14) 0.0227(13) 0.0133(11) 0.0128(12) 0.0121(12)
C8 0.0253(14) 0.0238(14) 0.0246(14) 0.0099(12) 0.0143(12) 0.0102(12)
C9 0.0283(15) 0.0254(15) 0.0309(15) 0.0133(13) 0.0165(13) 0.0144(13)
C10 0.0255(14) 0.0280(15) 0.0316(15) 0.0167(13) 0.0149(13) 0.0148(13)
C11 0.0217(13) 0.0242(14) 0.0233(14) 0.0115(12) 0.0102(12) 0.0103(12)
C12 0.0198(13) 0.0204(13) 0.0198(13) 0.0108(11) 0.0117(11) 0.0088(11)
C13 0.0196(13) 0.0191(13) 0.0177(12) 0.0099(11) 0.0104(11) 0.0085(11)
C14 0.0230(14) 0.0237(14) 0.0220(14) 0.0117(12) 0.0115(12) 0.0118(12)
C15 0.0231(13) 0.0225(14) 0.0196(13) 0.0091(11) 0.0117(11) 0.0108(11)
C16 0.056(2) 0.0309(17) 0.0363(18) 0.0152(15) 0.0309(17) 0.0205(16)
C17 0.096(3) 0.037(2) 0.062(3) 0.026(2) 0.060(3) 0.032(2)
C18 0.215(9) 0.072(4) 0.115(5) 0.055(4) 0.135(6) 0.073(5)
C19 0.255(11) 0.077(4) 0.127(6) 0.049(4) 0.150(8) 0.078(6)
C20 0.188(8) 0.052(3) 0.102(5) 0.033(3) 0.108(5) 0.049(4)
C21 0.099(4) 0.039(2) 0.058(3) 0.023(2) 0.057(3) 0.028(2)
C22 0.0208(13) 0.0210(13) 0.0181(12) 0.0089(11) 0.0100(11) 0.0092(11)
C23 0.0230(14) 0.0311(14) 0.0269(15) 0.0117(13) 0.0127(12) 0.0110(12)
C24 0.0324(16) 0.0294(16) 0.0359(17) 0.0153(14) 0.0206(14) 0.0132(14)
C25 0.042(2) 0.048(2) 0.061(2) 0.0227(19) 0.0318(19) 0.0216(18)
C26 0.059(3) 0.058(3) 0.100(4) 0.033(3) 0.054(3) 0.020(2)
C27 0.074(3) 0.060(3) 0.127(5) 0.045(3) 0.069(4) 0.027(3)
C28 0.047(2) 0.0344(17) 0.080(3) 0.024(2) 0.039(2) 0.0164(17)
C29 0.0237(12) 0.0280(17) 0.0383(18) 0.0119(13) 0.0071(11) 0.0069(11)
C30 0.0347(18) 0.0300(17) 0.047(2) 0.0143(16) 0.0123(16) 0.0121(15)
C32 0.0315(16) 0.0267(16) 0.0315(16) 0.0124(13) 0.0120(14) 0.0127(14)
C33 0.041(2) 0.040(2) 0.048(2) 0.0190(17) 0.0116(17) 0.0197(17)
C34 0.044(2) 0.052(3) 0.077(3) 0.024(2) 0.005(2) 0.015(2)
C35 0.047(3) 0.044(2) 0.094(4) 0.028(3) 0.010(3) 0.013(2)
C36 0.0188(13) 0.0217(13) 0.0210(13) 0.0117(11) 0.0119(11) 0.0097(11)
C37 0.0194(13) 0.0265(14) 0.0226(13) 0.0135(12) 0.0130(11) 0.0103(11)
C38 0.0294(15) 0.0325(16) 0.0325(16) 0.0170(13) 0.0185(14) 0.0158(13)
C39 0.0375(19) 0.055(2) 0.048(2) 0.0316(19) 0.0262(17) 0.0276(18)
C40 0.0315(18) 0.062(2) 0.043(2) 0.0309(19) 0.0200(16) 0.0210(18)
C41 0.0316(17) 0.048(2) 0.0306(17) 0.0148(15) 0.0152(15) 0.0081(16)
C42 0.0300(16) 0.0309(16) 0.0284(15) 0.0136(13) 0.0168(13) 0.0115(13)
C43 0.0290(15) 0.0259(14) 0.0269(14) 0.0128(12) 0.0202(12) 0.0164(12)
C44 0.0342(16) 0.0271(15) 0.0326(16) 0.0146(13) 0.0221(14) 0.0164(13)
C46 0.0357(16) 0.0280(15) 0.0342(16) 0.0174(13) 0.0233(14) 0.0178(14)
C47 0.049(2) 0.0399(19) 0.051(2) 0.0286(17) 0.0366(18) 0.0238(17)
C48 0.062(2) 0.050(2) 0.062(2) 0.031(2) 0.050(2) 0.031(2)
C49 0.057(2) 0.0375(19) 0.053(2) 0.0240(17) 0.042(2) 0.0283(18)
N1W 0.0578(15) 0.0601(16) 0.0624(16) 0.0296(13) 0.0290(13) 0.0251(13)
C1W 0.0486(14) 0.0457(14) 0.0441(14) 0.0209(12) 0.0259(12) 0.0206(12)
C2W 0.0403(13) 0.0428(14) 0.0422(13) 0.0204(11) 0.0218(11) 0.0180(11)
N2W 0.0578(15) 0.0601(16) 0.0624(16) 0.0296(13) 0.0290(13) 0.0251(13)
C3W 0.0486(14) 0.0457(14) 0.0441(14) 0.0209(12) 0.0259(12) 0.0206(12)
C4W 0.0403(13) 0.0428(14) 0.0422(13) 0.0204(11) 0.0218(11) 0.0180(11)
N3W 0.0578(15) 0.0601(16) 0.0624(16) 0.0296(13) 0.0290(13) 0.0251(13)
C5W 0.0486(14) 0.0457(14) 0.0441(14) 0.0209(12) 0.0259(12) 0.0206(12)
C6W 0.0403(13) 0.0428(14) 0.0422(13) 0.0204(11) 0.0218(11) 0.0180(11)
O1W 0.0382(12) 0.0337(12) 0.0378(13) 0.0175(10) 0.0218(11) 0.0173(10)

loop_
_atom_type_symbol
_atom_type_description
_atom_type_scat_dispersion_real
_atom_type_scat_dispersion_imag
_atom_type_scat_source
C C 0.0033 0.0016 'International Tables Vol C Tables 4.2.6.8 and 6.1.1.4'
H H 0.0000 0.0000 'International Tables Vol C Tables 4.2.6.8 and 6.1.1.4'
Mn Mn 0.3368 0.7283 'International Tables Vol C Tables 4.2.6.8 and 6.1.1.4'
N N 0.0061 0.0033 'International Tables Vol C Tables 4.2.6.8 and 6.1.1.4'
O O 0.0106 0.0060 'International Tables Vol C Tables 4.2.6.8 and 6.1.1.4'

loop_
_geom_angle_atom_site_label_1
_geom_angle_atom_site_label_2
_geom_angle_atom_site_label_3
_geom_angle
_geom_angle_site_symmetry_1
_geom_angle_site_symmetry_3
O4 Mn1 O2 85.26(7) . .
O4 Mn1 N1 102.62(8) . .
O2 Mn1 N1 139.09(7) . .
O4 Mn1 N2 132.76(8) . .
O2 Mn1 N2 74.65(7) . .
N1 Mn1 N2 70.76(8) . .
O4 Mn1 N4 101.65(7) . .
O2 Mn1 N4 130.86(7) . .
N1 Mn1 N4 87.36(8) . .
N2 Mn1 N4 123.94(8) . .
O4 Mn1 N5 139.07(8) . .
O2 Mn1 N5 73.43(7) . .
N1 Mn1 N5 116.48(8) . .
N2 Mn1 N5 74.98(8) . .
N4 Mn1 N5 70.08(8) . .
O3 Mn2 O2 80.77(7) . .
O3 Mn2 O9 97.36(8) . .
O2 Mn2 O9 177.63(8) . .
O3 Mn2 O1 165.26(8) . .
O2 Mn2 O1 93.65(8) . .
O9 Mn2 O1 88.51(8) . .
O3 Mn2 O11 96.49(8) . .
O2 Mn2 O11 94.88(8) . .
O9 Mn2 O11 83.85(8) . .
O1 Mn2 O11 97.58(8) . .
O3 Mn2 O2 90.22(7) . 2_765
O2 Mn2 O2 83.27(7) . 2_765
O9 Mn2 O2 98.23(7) . 2_765
O1 Mn2 O2 75.52(7) . 2_765
O11 Mn2 O2 172.68(7) . 2_765
O3 Mn2 Mn5 41.12(5) . 2_765
O2 Mn2 Mn5 39.71(5) . 2_765
O9 Mn2 Mn5 138.34(6) . 2_765
O1 Mn2 Mn5 132.44(6) . 2_765
O11 Mn2 Mn5 95.71(6) . 2_765
O2 Mn2 Mn5 87.41(5) 2_765 2_765
O3 Mn2 Mn5 127.79(5) . .
O2 Mn2 Mn5 89.73(5) . .
O9 Mn2 Mn5 92.58(6) . .
O1 Mn2 Mn5 38.01(5) . .
O11 Mn2 Mn5 135.59(6) . .
O2 Mn2 Mn5 37.58(4) 2_765 .
Mn5 Mn2 Mn5 114.640(15) 2_765 .
O3 Mn2 Mn2 84.53(6) . 2_765
O2 Mn2 Mn2 45.83(5) . 2_765
O9 Mn2 Mn2 135.65(6) . 2_765
O1 Mn2 Mn2 81.85(5) . 2_765
O11 Mn2 Mn2 140.22(6) . 2_765
O2 Mn2 Mn2 37.44(5) 2_765 2_765
Mn5 Mn2 Mn2 59.763(14) 2_765 2_765
Mn5 Mn2 Mn2 54.877(13) . 2_765
O4 Mn3 O1 94.99(8) . .
O4 Mn3 N10 93.79(8) . .
O1 Mn3 N10 168.26(8) . .
O4 Mn3 N9 164.98(9) . .
O1 Mn3 N9 89.55(9) . .
N10 Mn3 N9 80.04(9) . .
O4 Mn3 O13 105.41(8) . .
O1 Mn3 O13 96.40(8) . .
N10 Mn3 O13 88.75(8) . .
N9 Mn3 O13 88.24(9) . .
O4 Mn3 O8 77.71(7) . .
O1 Mn3 O8 91.95(7) . .
N10 Mn3 O8 82.32(7) . .
N9 Mn3 O8 87.84(8) . .
O13 Mn3 O8 170.75(7) . .
O4 Mn3 Mn4 34.91(5) . 2_765
O1 Mn3 Mn4 83.40(6) . 2_765
N10 Mn3 Mn4 99.54(6) . 2_765
N9 Mn3 Mn4 132.25(7) . 2_765
O13 Mn3 Mn4 139.42(6) . 2_765
O8 Mn3 Mn4 45.57(5) . 2_765
O4 Mn4 O3 99.05(8) 2_765 .
O4 Mn4 N8 93.62(8) 2_765 .
O3 Mn4 N8 167.28(8) . .
O4 Mn4 N7 173.49(9) 2_765 .
O3 Mn4 N7 86.89(9) . .
N8 Mn4 N7 80.40(9) . .
O4 Mn4 O10 95.55(8) 2_765 .
O3 Mn4 O10 92.81(8) . .
N8 Mn4 O10 87.00(8) . .
N7 Mn4 O10 86.77(9) . .
O4 Mn4 O8 84.40(7) 2_765 2_765
O3 Mn4 O8 90.69(7) . 2_765
N8 Mn4 O8 89.47(8) . 2_765
N7 Mn4 O8 92.90(9) . 2_765
O10 Mn4 O8 176.46(7) . 2_765
O4 Mn4 Mn3 34.89(5) 2_765 2_765
O3 Mn4 Mn3 85.21(5) . 2_765
N8 Mn4 Mn3 104.86(6) . 2_765
N7 Mn4 Mn3 144.33(8) . 2_765
O10 Mn4 Mn3 128.30(6) . 2_765
O8 Mn4 Mn3 52.55(5) 2_765 2_765
O2 Mn5 O3 84.52(8) 2_765 2_765
O2 Mn5 O1 88.75(8) 2_765 .
O3 Mn5 O1 91.51(8) 2_765 .
O2 Mn5 O6 92.33(8) 2_765 2_765
O3 Mn5 O6 90.67(8) 2_765 2_765
O1 Mn5 O6 177.65(8) . 2_765
O2 Mn5 O5 92.74(8) 2_765 2_765
O3 Mn5 O5 176.57(8) 2_765 2_765
O1 Mn5 O5 90.50(8) . 2_765
O6 Mn5 O5 87.37(8) 2_765 2_765
O2 Mn5 O7 173.63(8) 2_765 .
O3 Mn5 O7 99.90(8) 2_765 .
O1 Mn5 O7 95.68(8) . .
O6 Mn5 O7 83.09(8) 2_765 .
O5 Mn5 O7 82.66(8) 2_765 .
O2 Mn5 Mn2 42.36(6) 2_765 2_765
O3 Mn5 Mn2 42.23(5) 2_765 2_765
O1 Mn5 Mn2 92.04(5) . 2_765
O6 Mn5 Mn2 90.16(6) 2_765 2_765
O5 Mn5 Mn2 134.90(6) 2_765 2_765
O7 Mn5 Mn2 141.63(6) . 2_765
O2 Mn5 Mn2 49.36(6) 2_765 .
O3 Mn5 Mn2 89.81(6) 2_765 .
O1 Mn5 Mn2 39.47(5) . .
O6 Mn5 Mn2 141.43(6) 2_765 .
O5 Mn5 Mn2 89.98(6) 2_765 .
O7 Mn5 Mn2 134.65(6) . .
Mn2 Mn5 Mn2 65.360(15) 2_765 .
Mn5 O1 Mn3 125.05(10) . .
Mn5 O1 Mn2 102.52(8) . .
Mn3 O1 Mn2 123.48(9) . .
Mn5 O2 Mn2 97.93(8) 2_765 .
Mn5 O2 Mn1 116.06(8) 2_765 .
Mn2 O2 Mn1 122.67(9) . .
Mn5 O2 Mn2 93.07(7) 2_765 2_765
Mn2 O2 Mn2 96.73(7) . 2_765
Mn1 O2 Mn2 123.86(8) . 2_765
Mn5 O3 Mn2 96.64(8) 2_765 .
Mn5 O3 Mn4 125.49(9) 2_765 .
Mn2 O3 Mn4 125.74(9) . .
Mn3 O4 Mn4 110.20(9) . 2_765
Mn3 O4 Mn1 121.52(9) . .
Mn4 O4 Mn1 119.07(9) 2_765 .
N2 O5 Mn5 114.82(15) . 2_765
N5 O6 Mn5 114.65(15) . 2_765
C15 O7 Mn5 126.38(17) . .
C15 O8 Mn4 132.82(18) . 2_765
C15 O8 Mn3 107.95(17) . .
Mn4 O8 Mn3 81.88(6) 2_765 .
C22 O9 Mn2 131.08(18) . .
C22 O10 Mn4 130.57(18) . .
C36 O11 Mn2 130.82(18) . .
C36 O13 Mn3 133.44(18) . .
C1 N1 C5 118.6(2) . .
C1 N1 Mn1 124.35(19) . .
C5 N1 Mn1 116.91(18) . .
C6 N2 O5 117.3(2) . .
C6 N2 Mn1 117.95(18) . .
O5 N2 Mn1 124.31(16) . .
C8 N4 C12 118.6(2) . .
C8 N4 Mn1 124.36(18) . .
C12 N4 Mn1 116.74(17) . .
C13 N5 O6 117.2(2) . .
C13 N5 Mn1 118.36(18) . .
O6 N5 Mn1 124.40(15) . .
C30 N7 C32 119.8(3) . .
C30 N7 Mn4 112.1(2) . .
C32 N7 Mn4 127.6(2) . .
C29 N8 Mn4 118.0(2) . .
C44 N9 C46 119.4(2) . .
C44 N9 Mn3 112.96(19) . .
C46 N9 Mn3 127.6(2) . .
C43 N10 Mn3 118.76(18) . .
N1 C1 C2 121.8(3) . .
N1 C1 H1 119.1 . .
C2 C1 H1 119.1 . .
C1 C2 C3 119.2(3) . .
C1 C2 H2 120.4 . .
C3 C2 H2 120.4 . .
C4 C3 C2 119.5(3) . .
C4 C3 H3 120.3 . .
C2 C3 H3 120.3 . .
C3 C4 C5 119.4(3) . .
C3 C4 H4 120.3 . .
C5 C4 H4 120.3 . .
N1 C5 C4 121.3(3) . .
N1 C5 C6 115.4(2) . .
C4 C5 C6 123.3(3) . .
N2 C6 C7 121.3(2) . .
N2 C6 C5 118.3(2) . .
C7 C6 C5 120.4(2) . .
N3 C7 C6 178.1(3) . .
N4 C8 C9 121.6(3) . .
N4 C8 H8 119.2 . .
C9 C8 H8 119.2 . .
C10 C9 C8 119.4(3) . .
C10 C9 H9 120.3 . .
C8 C9 H9 120.3 . .
C9 C10 C11 119.7(3) . .
C9 C10 H10 120.2 . .
C11 C10 H10 120.2 . .
C10 C11 C12 119.4(3) . .
C10 C11 H11 120.3 . .
C12 C11 H11 120.3 . .
N4 C12 C11 121.3(2) . .
N4 C12 C13 115.3(2) . .
C11 C12 C13 123.2(2) . .
N5 C13 C14 119.8(2) . .
N5 C13 C12 118.4(2) . .
C14 C13 C12 121.6(2) . .
N6 C14 C13 177.4(3) . .
O8 C15 O7 124.0(2) . .
O8 C15 C16 118.9(3) . .
O7 C15 C16 117.1(3) . .
C17 C16 C21 119.5(3) . .
C17 C16 C15 121.3(3) . .
C21 C16 C15 119.2(3) . .
C16 C17 C18 119.6(4) . .
C16 C17 H17 120.2 . .
C18 C17 H17 120.2 . .
C19 C18 C17 120.4(5) . .
C19 C18 H18 119.8 . .
C17 C18 H18 119.8 . .
C18 C19 C20 120.4(6) . .
C18 C19 H19 119.8 . .
C20 C19 H19 119.8 . .
C21 C20 C19 120.0(5) . .
C21 C20 H20 120.0 . .
C19 C20 H20 120.0 . .
C20 C21 C16 120.1(4) . .
C20 C21 H21 120.0 . .
C16 C21 H21 120.0 . .
O10 C22 O9 124.8(3) . .
O10 C22 C23 119.5(3) . .
O9 C22 C23 115.8(2) . .
C28 C23 C24 119.5(3) . .
C28 C23 C22 119.4(3) . .
C24 C23 C22 121.0(3) . .
C25 C24 C23 120.5(3) . .
C25 C24 H24 119.7 . .
C23 C24 H24 119.7 . .
C24 C25 C26 119.9(4) . .
C24 C25 H25 120.1 . .
C26 C25 H25 120.1 . .
C27 C26 C25 119.7(4) . .
C27 C26 H26 120.2 . .
C25 C26 H26 120.2 . .
C26 C27 C28 120.9(5) . .
C26 C27 H27 119.6 . .
C28 C27 H27 119.6 . .
C23 C28 C27 119.5(4) . .
C23 C28 H28 120.2 . .
C27 C28 H28 120.2 . .
O12 C29 N8 125.0(3) . .
O12 C29 C30 120.3(3) . .
N8 C29 C30 114.6(3) . .
N7 C30 C35 120.5(4) . .
N7 C30 C29 113.7(3) . .
C35 C30 C29 125.7(4) . .
N7 C32 C33 120.8(3) . .
N7 C32 H32 119.6 . .
C33 C32 H32 119.6 . .
C34 C33 C32 119.5(4) . .
C34 C33 H33 120.3 . .
C32 C33 H33 120.3 . .
C33 C34 C35 119.6(4) . .
C33 C34 H34 120.2 . .
C35 C34 H34 120.2 . .
C30 C35 C34 119.8(4) . .
C30 C35 H35 120.1 . .
C34 C35 H35 120.1 . .
O11 C36 O13 125.5(2) . .
O11 C36 C37 118.0(2) . .
O13 C36 C37 116.5(2) . .
C38 C37 C42 119.9(3) . .
C38 C37 C36 119.8(3) . .
C42 C37 C36 120.3(3) . .
C39 C38 C37 120.0(3) . .
C39 C38 H38 120.0 . .
C37 C38 H38 120.0 . .
C40 C39 C38 120.1(3) . .
C40 C39 H39 119.9 . .
C38 C39 H39 119.9 . .
C39 C40 C41 120.3(3) . .
C39 C40 H40 119.8 . .
C41 C40 H40 119.8 . .
C42 C41 C40 119.8(3) . .
C42 C41 H41 120.1 . .
C40 C41 H41 120.1 . .
C41 C42 C37 119.7(3) . .
C41 C42 H42 120.1 . .
C37 C42 H42 120.1 . .
O14 C43 N10 124.8(3) . .
O14 C43 C44 120.8(3) . .
N10 C43 C44 114.5(2) . .
N9 C44 C49 121.1(3) . .
N9 C44 C43 113.7(3) . .
C49 C44 C43 125.2(3) . .
N9 C46 C47 120.6(3) . .
N9 C46 H46 119.7 . .
C47 C46 H46 119.7 . .
C48 C47 C46 120.0(3) . .
C48 C47 H47 120.0 . .
C46 C47 H47 120.0 . .
C47 C48 C49 119.3(3) . .
C47 C48 H48 120.3 . .
C49 C48 H48 120.3 . .
C44 C49 C48 119.6(3) . .
C44 C49 H49 120.2 . .
C48 C49 H49 120.2 . .
N1W C2W C1W 171.9(9) . .
N2W C4W C3W 178.5(5) . .
N3W C6W C5W 179.1(4) . .

loop_
_geom_bond_atom_site_label_1
_geom_bond_atom_site_label_2
_geom_bond_distance
_geom_bond_site_symmetry_2
Mn1 O4 2.0408(18) .
Mn1 O2 2.2227(18) .
Mn1 N1 2.286(2) .
Mn1 N2 2.293(2) .
Mn1 N4 2.311(2) .
Mn1 N5 2.313(2) .
Mn2 O3 1.9154(18) .
Mn2 O2 1.9255(18) .
Mn2 O9 1.9388(19) .
Mn2 O1 1.9469(18) .
Mn2 O11 2.1109(19) .
Mn2 O2 2.2720(18) 2_765
Mn2 Mn5 2.8306(5) 2_765
Mn2 Mn5 2.9899(5) .
Mn2 Mn2 3.1456(7) 2_765
Mn3 O4 1.8687(18) .
Mn3 O1 1.8862(18) .
Mn3 N10 1.953(2) .
Mn3 N9 2.058(2) .
Mn3 O13 2.077(2) .
Mn3 O8 2.4587(19) .
Mn3 Mn4 3.0662(5) 2_765
Mn4 O4 1.8698(18) 2_765
Mn4 O3 1.9211(18) .
Mn4 N8 1.950(2) .
Mn4 N7 2.053(2) .
Mn4 O10 2.146(2) .
Mn4 O8 2.212(2) 2_765
Mn4 Mn3 3.0662(5) 2_765
Mn5 O2 1.8259(17) 2_765
Mn5 O3 1.8742(18) 2_765
Mn5 O1 1.8859(18) .
Mn5 O6 1.9393(18) 2_765
Mn5 O5 1.9504(19) 2_765
Mn5 O7 1.9698(19) .
Mn5 Mn2 2.8306(5) 2_765
O2 Mn5 1.8259(17) 2_765
O2 Mn2 2.2720(18) 2_765
O3 Mn5 1.8742(18) 2_765
O4 Mn4 1.8698(18) 2_765
O5 N2 1.327(3) .
O5 Mn5 1.9504(19) 2_765
O6 N5 1.321(3) .
O6 Mn5 1.9393(18) 2_765
O7 C15 1.274(3) .
O8 C15 1.248(3) .
O8 Mn4 2.212(2) 2_765
O9 C22 1.279(3) .
O10 C22 1.245(3) .
O11 C36 1.253(3) .
O12 C29 1.214(4) .
O13 C36 1.261(3) .
O14 C43 1.216(4) .
N1 C1 1.362(4) .
N1 C5 1.364(4) .
N2 C6 1.287(4) .
N3 C7 1.145(4) .
N4 C8 1.357(4) .
N4 C12 1.373(3) .
N5 C13 1.294(3) .
N6 C14 1.146(4) .
N7 C30 1.359(4) .
N7 C32 1.362(4) .
N8 C29 1.293(4) .
N9 C44 1.366(4) .
N9 C46 1.366(4) .
N10 C43 1.299(3) .
C1 C2 1.382(4) .
C1 H1 0.9300 .
C2 C3 1.383(5) .
C2 H2 0.9300 .
C3 C4 1.382(5) .
C3 H3 0.9300 .
C4 C5 1.386(4) .
C4 H4 0.9300 .
C5 C6 1.454(4) .
C6 C7 1.440(4) .
C8 C9 1.391(4) .
C8 H8 0.9300 .
C9 C10 1.377(4) .
C9 H9 0.9300 .
C10 C11 1.381(4) .
C10 H10 0.9300 .
C11 C12 1.387(4) .
C11 H11 0.9300 .
C12 C13 1.447(4) .
C13 C14 1.443(4) .
C15 C16 1.478(4) .
C16 C17 1.380(5) .
C16 C21 1.384(5) .
C17 C18 1.384(7) .
C17 H17 0.9300 .
C18 C19 1.357(8) .
C18 H18 0.9300 .
C19 C20 1.373(9) .
C19 H19 0.9300 .
C20 C21 1.371(7) .
C20 H20 0.9300 .
C21 H21 0.9300 .
C22 C23 1.492(4) .
C23 C28 1.383(5) .
C23 C24 1.390(4) .
C24 C25 1.380(5) .
C24 H24 0.9300 .
C25 C26 1.381(6) .
C25 H25 0.9300 .
C26 C27 1.378(7) .
C26 H26 0.9300 .
C27 C28 1.385(6) .
C27 H27 0.9300 .
C28 H28 0.9300 .
C29 C30 1.496(5) .
C30 C35 1.376(6) .
C32 C33 1.380(5) .
C32 H32 0.9300 .
C33 C34 1.373(6) .
C33 H33 0.9300 .
C34 C35 1.379(7) .
C34 H34 0.9300 .
C35 H35 0.9300 .
C36 C37 1.503(4) .
C37 C38 1.386(4) .
C37 C42 1.387(4) .
C38 C39 1.384(5) .
C38 H38 0.9300 .
C39 C40 1.370(6) .
C39 H39 0.9300 .
C40 C41 1.390(6) .
C40 H40 0.9300 .
C41 C42 1.386(5) .
C41 H41 0.9300 .
C42 H42 0.9300 .
C43 C44 1.493(4) .
C44 C49 1.372(5) .
C46 C47 1.379(5) .
C46 H46 0.9300 .
C47 C48 1.376(5) .
C47 H47 0.9300 .
C48 C49 1.387(5) .
C48 H48 0.9300 .
C49 H49 0.9300 .
N1W C2W 1.083(7) .
C1W C2W 1.433(7) .
N2W C4W 1.145(4) .
C3W C4W 1.431(5) .
N3W C6W 1.139(4) .
C5W C6W 1.427(5) .
